data_7239726
loop_
_publ_author_name
'Wang, Jun'
'Chen, Ning-Ning'
'Zhang, Chen'
'Jia, Li-Yong'
'Fan, Liming'

_publ_section_title
;
 Functional group induced structural diversities and photocatalytic,
 magnetic and luminescence sensing properties of four cobalt(ii)
 coordination polymers based on 1,3,5-tris(2-methylimidazol-1-yl)benzene
;
_journal_issue 4
_journal_name_full CrystEngComm
_journal_page_first 811
_journal_page_last 820
_journal_paper_doi 10.1039/C9CE01474H
_journal_volume 22
_journal_year 2020
_chemical_formula_sum 'C34 H24 Br2 Co2 N6 O8'
_chemical_formula_weight 922.27
_space_group_crystal_system monoclinic
_space_group_IT_number 15
_space_group_name_Hall '-I 2yc'
_space_group_name_H-M_alt 'I 1 2/c 1'
_atom_sites_solution_hydrogens geom
_audit_creation_method SHELXL-2014
_audit_update_record
;
2019-08-11 deposited with the CCDC.	2019-12-05 downloaded from the CCDC.
;
_cell_angle_alpha 90
_cell_angle_beta 118.73(3)
_cell_angle_gamma 90
_cell_formula_units_Z 8
_cell_length_a 32.816(12)
_cell_length_b 9.466(5)
_cell_length_c 33.049(13)
_cell_measurement_reflns_used 9712
_cell_measurement_temperature 293(2)
_cell_measurement_theta_max 27.52
_cell_measurement_theta_min 2.81
_cell_volume 9002(7)
_computing_structure_refinement 'SHELXL-2014 (Sheldrick, 2014)'
_diffrn_ambient_temperature 293(2)
_diffrn_measured_fraction_theta_full 0.998
_diffrn_measured_fraction_theta_max 0.994
_diffrn_measurement_device_type 'Bruker APEX-II CCD'
_diffrn_measurement_method '\f and \w scans'
_diffrn_radiation_type MoK\a
_diffrn_radiation_wavelength 0.71073
_diffrn_reflns_av_R_equivalents 0.0651
_diffrn_reflns_av_unetI/netI 0.0268
_diffrn_reflns_Laue_measured_fraction_full 0.998
_diffrn_reflns_Laue_measured_fraction_max 0.994
_diffrn_reflns_limit_h_max 42
_diffrn_reflns_limit_h_min -42
_diffrn_reflns_limit_k_max 12
_diffrn_reflns_limit_k_min -12
_diffrn_reflns_limit_l_max 43
_diffrn_reflns_limit_l_min -43
_diffrn_reflns_number 254943
_diffrn_reflns_point_group_measured_fraction_full 0.998
_diffrn_reflns_point_group_measured_fraction_max 0.994
_diffrn_reflns_theta_full 25.242
_diffrn_reflns_theta_max 27.663
_diffrn_reflns_theta_min 2.831
_exptl_absorpt_coefficient_mu 2.560
_exptl_absorpt_correction_T_max 0.614
_exptl_absorpt_correction_T_min 0.589
_exptl_absorpt_correction_type multi-scan
_exptl_absorpt_process_details 'SADABS:Bruker, 2008'
_exptl_crystal_colour red
_exptl_crystal_density_diffrn 1.361
_exptl_crystal_description block
_exptl_crystal_F_000 3664
_exptl_crystal_size_max 0.210
_exptl_crystal_size_mid 0.200
_exptl_crystal_size_min 0.190
_refine_diff_density_max 0.422
_refine_diff_density_min -0.772
_refine_diff_density_rms 0.058
_refine_ls_extinction_method none
_refine_ls_goodness_of_fit_ref 1.044
_refine_ls_hydrogen_treatment constr
_refine_ls_matrix_type full
_refine_ls_number_parameters 494
_refine_ls_number_reflns 10462
_refine_ls_number_restraints 0
_refine_ls_restrained_S_all 1.044
_refine_ls_R_factor_all 0.0531
_refine_ls_R_factor_gt 0.0338
_refine_ls_shift/su_max 0.002
_refine_ls_shift/su_mean 0.000
_refine_ls_structure_factor_coef Fsqd
_refine_ls_weighting_details 'w=1/[\s^2^(Fo^2^)+(0.0385P)^2^+10.1237P] where P=(Fo^2^+2Fc^2^)/3'
_refine_ls_weighting_scheme calc
_refine_ls_wR_factor_gt 0.0780
_refine_ls_wR_factor_ref 0.0843
_reflns_Friedel_coverage 0.000
_reflns_number_gt 7935
_reflns_number_total 10462
_reflns_threshold_expression 'I > 2\s(I)'
_cod_data_source_file c9ce01474h2.cif
_cod_data_source_block 1_sq
_cod_depositor_comments
;Adding full bibliography for 7239726--7239729.cif.

 Adding full bibliography for 7239726--7239729.cif.
;
_cod_original_sg_symbol_H-M 'I 2/c'
_cod_database_code 7239726
_shelx_space_group_comment
;
The symmetry employed for this shelxl refinement is uniquely defined
by the following loop, which should always be used as a source of
symmetry information in preference to the above space-group names.
They are only intended as comments.
;
_shelx_estimated_absorpt_t_min 0.615
_shelx_estimated_absorpt_t_max 0.642
_shelxl_version_number 2014-3

loop_
_space_group_symop_operation_xyz
'x, y, z'
'-x, y, -z+1/2'
'x+1/2, y+1/2, z+1/2'
'-x+1/2, y+1/2, -z+1'
'-x, -y, -z'
'x, -y, z-1/2'
'-x+1/2, -y+1/2, -z+1/2'
'x+1/2, -y+1/2, z'

loop_
_atom_site_label
_atom_site_type_symbol
_atom_site_fract_x
_atom_site_fract_y
_atom_site_fract_z
_atom_site_U_iso_or_equiv
_atom_site_adp_type
_atom_site_occupancy
_atom_site_site_symmetry_order
_atom_site_calc_flag
_atom_site_refinement_flags_posn
_atom_site_refinement_flags_adp
_atom_site_refinement_flags_occupancy
_atom_site_disorder_assembly
_atom_site_disorder_group
Br1A Br 0.19438(19) 0.5767(18) 0.4443(4) 0.139(2) Uani 0.334(13) 1 d . . P A 1
Br1B Br 0.19206(6) 0.61957(15) 0.43454(6) 0.0643(6) Uani 0.666(13) 1 d . . P A 2
Br2 Br 0.20271(12) 0.8448(3) 0.33844(10) 0.0574(4) Uani 0.76(2) 1 d . . P B 1
C1 C 0.07108(9) 0.3006(3) 0.29554(10) 0.0488(6) Uani 1 1 d . . . . .
C2 C 0.11986(8) 0.3519(3) 0.32395(9) 0.0434(6) Uani 1 1 d . . . . .
C3 C 0.15443(8) 0.3013(3) 0.31497(8) 0.0369(5) Uani 1 1 d . . . . .
H3 H 0.1466 0.2431 0.2896 0.044 Uiso 1 1 calc R U . . .
C4 C 0.20043(7) 0.3370(2) 0.34350(8) 0.0337(5) Uani 1 1 d . . . . .
C5 C 0.21150(8) 0.4303(3) 0.37960(9) 0.0468(6) Uani 1 1 d . . . . .
H5 H 0.2422 0.4568 0.3986 0.056 Uiso 1 1 calc R U . . .
C6 C 0.17655(9) 0.4836(3) 0.38700(9) 0.0534(7) Uani 1 1 d . . . . .
C7 C 0.13102(9) 0.4435(3) 0.36019(10) 0.0539(7) Uani 1 1 d . . . . .
H7 H 0.1081 0.4778 0.3664 0.065 Uiso 1 1 calc R U . . .
C8 C 0.23758(7) 0.2753(2) 0.33453(7) 0.0282(4) Uani 1 1 d . . . . .
C9 C 0.19879(7) 0.5214(2) 0.20490(7) 0.0257(4) Uani 1 1 d . . . . .
C10 C 0.19116(7) 0.6674(2) 0.21837(7) 0.0268(4) Uani 1 1 d . . . . .
C11 C 0.18038(7) 0.7821(2) 0.18873(7) 0.0274(4) Uani 1 1 d . . . . .
H11 H 0.1752 0.7692 0.1587 0.033 Uiso 1 1 calc R U . . .
C12 C 0.17742(7) 0.9166(2) 0.20431(7) 0.0276(4) Uani 1 1 d . . . . .
C13 C 0.18340(8) 0.9355(2) 0.24848(8) 0.0322(5) Uani 1 1 d . . . . .
H13 H 0.1813 1.0251 0.2589 0.039 Uiso 1 1 calc R U . . .
C14 C 0.19243(8) 0.8197(2) 0.27665(8) 0.0339(5) Uani 1 1 d . . . . .
C15 C 0.19683(8) 0.6867(2) 0.26223(8) 0.0329(5) Uani 1 1 d . . . . .
H15 H 0.2036 0.6099 0.2820 0.039 Uiso 1 1 calc R U . . .
C16 C 0.16944(7) 1.0440(2) 0.17494(7) 0.0298(5) Uani 1 1 d . . . . .
C33 C -0.04163(8) -0.2853(3) 0.12392(8) 0.0367(5) Uani 1 1 d . . . . .
C34 C -0.00533(8) -0.3808(3) 0.14230(8) 0.0361(5) Uani 1 1 d . . . . .
H34 H 0.0166 -0.3774 0.1734 0.043 Uiso 1 1 calc R U . . .
C35 C -0.00224(7) -0.4813(2) 0.11369(7) 0.0340(5) Uani 1 1 d . . . . .
C36 C -0.03584(8) -0.4927(3) 0.06809(8) 0.0371(5) Uani 1 1 d . . . . .
H36 H -0.0341 -0.5632 0.0494 0.045 Uiso 1 1 calc R U . . .
C37 C -0.07181(8) -0.3976(2) 0.05097(7) 0.0337(5) Uani 1 1 d . . . . .
C38 C -0.07494(8) -0.2926(3) 0.07802(8) 0.0363(5) Uani 1 1 d . . . . .
H38 H -0.0991 -0.2274 0.0656 0.044 Uiso 1 1 calc R U . . .
C39 C 0.03563(10) -0.0805(3) 0.18919(12) 0.0619(8) Uani 1 1 d . . . . .
H39A H 0.0535 -0.1524 0.2110 0.093 Uiso 1 1 calc R U . . .
H39B H 0.0486 0.0106 0.2014 0.093 Uiso 1 1 calc R U . . .
H39C H 0.0363 -0.0959 0.1608 0.093 Uiso 1 1 calc R U . . .
C40 C -0.01325(8) -0.0861(3) 0.18038(8) 0.0391(5) Uani 1 1 d . . . . .
C41 C -0.07671(9) -0.0403(3) 0.18234(11) 0.0616(8) Uani 1 1 d . . . . .
H41 H -0.0977 0.0017 0.1900 0.074 Uiso 1 1 calc R U . . .
C42 C -0.08615(9) -0.1489(3) 0.15350(10) 0.0587(8) Uani 1 1 d . . . . .
H42 H -0.1145 -0.1951 0.1373 0.070 Uiso 1 1 calc R U . . .
C43 C 0.07190(11) -0.4545(3) 0.08769(13) 0.0737(11) Uani 1 1 d . . . . .
H43A H 0.0514 -0.4790 0.0561 0.111 Uiso 1 1 calc R U . . .
H43B H 0.1030 -0.4449 0.0924 0.111 Uiso 1 1 calc R U . . .
H43C H 0.0621 -0.3667 0.0948 0.111 Uiso 1 1 calc R U . . .
C44 C 0.07070(8) -0.5673(2) 0.11835(8) 0.0366(5) Uani 1 1 d . . . . .
C45 C 0.04815(10) -0.6784(3) 0.16252(10) 0.0599(8) Uani 1 1 d . . . . .
H45 H 0.0319 -0.7050 0.1779 0.072 Uiso 1 1 calc R U . . .
C46 C 0.08728(10) -0.7357(3) 0.16684(10) 0.0558(8) Uani 1 1 d . . . . .
H46 H 0.1029 -0.8110 0.1862 0.067 Uiso 1 1 calc R U . . .
C47 C -0.07516(13) -0.2055(3) -0.02353(10) 0.0747(11) Uani 1 1 d . . . . .
H47A H -0.0804 -0.1700 -0.0529 0.112 Uiso 1 1 calc R U . . .
H47B H -0.0439 -0.2401 -0.0065 0.112 Uiso 1 1 calc R U . . .
H47C H -0.0798 -0.1309 -0.0065 0.112 Uiso 1 1 calc R U . . .
C48 C -0.10819(8) -0.3220(2) -0.03084(7) 0.0352(5) Uani 1 1 d . . . . .
C49 C -0.16332(9) -0.4754(3) -0.06159(8) 0.0524(7) Uani 1 1 d . . . . .
H49 H -0.1891 -0.5239 -0.0836 0.063 Uiso 1 1 calc R U . . .
C50 C -0.14068(10) -0.5050(3) -0.01621(9) 0.0567(8) Uani 1 1 d . . . . .
H50 H -0.1471 -0.5774 -0.0011 0.068 Uiso 1 1 calc R U . . .
Co1 Co 0.0000 0.15064(5) 0.2500 0.03423(11) Uani 1 2 d S T P . .
Co2 Co 0.2500 0.2500 0.2500 0.02250(9) Uani 1 2 d S . P . .
Co3 Co 0.33590(2) 0.20815(3) 0.36269(2) 0.02556(7) Uani 1 1 d . . . . .
N1 N -0.03099(7) 0.0004(2) 0.19919(7) 0.0450(5) Uani 1 1 d . . . . .
N2 N -0.04580(7) -0.1792(2) 0.15241(7) 0.0416(5) Uani 1 1 d . . . . .
N3 N 0.03704(6) -0.5728(2) 0.13085(6) 0.0359(4) Uani 1 1 d . . . . .
N4 N 0.10119(6) -0.66846(19) 0.13901(6) 0.0352(4) Uani 1 1 d . . . . .
N5 N -0.10592(6) -0.4055(2) 0.00326(6) 0.0355(4) Uani 1 1 d . . . . .
N6 N -0.14247(6) -0.3621(2) -0.07067(6) 0.0347(4) Uani 1 1 d . . . . .
O1 O 0.04194(7) 0.3228(3) 0.30853(8) 0.0735(7) Uani 1 1 d . . . . .
O2 O 0.06152(6) 0.22742(19) 0.26024(6) 0.0468(4) Uani 1 1 d . . . . .
O3 O 0.22488(5) 0.22240(15) 0.29596(5) 0.0323(3) Uani 1 1 d . . . . .
O4 O 0.27842(5) 0.28198(18) 0.36695(5) 0.0407(4) Uani 1 1 d . . . . .
O5 O 0.21817(5) 0.43798(15) 0.23781(5) 0.0353(4) Uani 1 1 d . . . . .
O6 O 0.18537(5) 0.49514(15) 0.16338(5) 0.0342(3) Uani 1 1 d . . . . .
O7 O 0.14618(6) 1.03828(16) 0.13230(5) 0.0415(4) Uani 1 1 d . . . . .
O8 O 0.18611(5) 1.16169(14) 0.19509(5) 0.0294(3) Uani 1 1 d . . . . .
Br2A Br 0.1930(8) 0.8423(10) 0.3319(6) 0.0679(19) Uani 0.24(2) 1 d . . P B 2

loop_
_atom_site_aniso_label
_atom_site_aniso_U_11
_atom_site_aniso_U_22
_atom_site_aniso_U_33
_atom_site_aniso_U_23
_atom_site_aniso_U_13
_atom_site_aniso_U_12
Br1A 0.0897(18) 0.228(5) 0.115(3) -0.113(4) 0.0626(19) -0.036(2)
Br1B 0.0557(5) 0.0791(12) 0.0563(6) -0.0325(6) 0.0255(5) 0.0061(4)
Br2 0.0900(8) 0.0497(5) 0.0398(5) -0.0053(3) 0.0370(7) -0.0048(7)
C1 0.0332(13) 0.0510(15) 0.0580(17) 0.0029(13) 0.0187(12) -0.0016(11)
C2 0.0305(12) 0.0463(14) 0.0504(15) -0.0068(12) 0.0171(11) -0.0018(10)
C3 0.0312(11) 0.0388(12) 0.0378(12) -0.0041(10) 0.0143(10) 0.0001(10)
C4 0.0295(11) 0.0372(12) 0.0336(12) -0.0018(9) 0.0147(9) 0.0046(9)
C5 0.0304(12) 0.0640(17) 0.0437(14) -0.0170(12) 0.0161(11) -0.0028(11)
C6 0.0449(15) 0.0665(18) 0.0497(16) -0.0231(14) 0.0236(13) -0.0002(13)
C7 0.0381(14) 0.0689(19) 0.0632(18) -0.0133(15) 0.0312(13) 0.0028(13)
C8 0.0300(11) 0.0239(11) 0.0304(11) 0.0016(8) 0.0143(9) 0.0047(8)
C9 0.0259(10) 0.0154(9) 0.0325(11) 0.0016(8) 0.0113(9) 0.0039(8)
C10 0.0269(10) 0.0160(9) 0.0321(11) 0.0002(8) 0.0100(9) 0.0041(8)
C11 0.0295(10) 0.0185(10) 0.0273(10) 0.0015(8) 0.0081(8) 0.0038(8)
C12 0.0268(10) 0.0160(10) 0.0331(11) 0.0010(8) 0.0089(9) 0.0043(8)
C13 0.0404(12) 0.0152(10) 0.0409(12) -0.0035(9) 0.0195(10) 0.0032(8)
C14 0.0457(13) 0.0269(11) 0.0343(12) -0.0020(9) 0.0236(10) 0.0014(9)
C15 0.0422(12) 0.0205(10) 0.0359(12) 0.0062(9) 0.0187(10) 0.0058(9)
C16 0.0281(11) 0.0185(10) 0.0350(12) 0.0032(8) 0.0089(9) 0.0072(8)
C33 0.0349(12) 0.0437(13) 0.0314(11) -0.0025(10) 0.0159(10) 0.0070(10)
C34 0.0300(11) 0.0491(14) 0.0251(11) 0.0026(10) 0.0098(9) 0.0078(10)
C35 0.0318(11) 0.0409(13) 0.0294(11) 0.0087(9) 0.0148(9) 0.0119(10)
C36 0.0399(12) 0.0434(13) 0.0281(11) 0.0020(10) 0.0163(10) 0.0104(10)
C37 0.0326(11) 0.0432(13) 0.0225(10) 0.0043(9) 0.0110(9) 0.0053(10)
C38 0.0325(11) 0.0416(13) 0.0309(11) 0.0034(10) 0.0122(9) 0.0093(10)
C39 0.0473(16) 0.0653(19) 0.081(2) -0.0224(16) 0.0366(16) -0.0084(14)
C40 0.0342(12) 0.0449(14) 0.0365(12) -0.0020(10) 0.0156(10) 0.0054(10)
C41 0.0353(14) 0.077(2) 0.0693(19) -0.0337(16) 0.0225(13) -0.0004(13)
C42 0.0316(13) 0.076(2) 0.0650(18) -0.0296(16) 0.0200(13) -0.0020(13)
C43 0.072(2) 0.064(2) 0.113(3) 0.055(2) 0.066(2) 0.0387(16)
C44 0.0361(12) 0.0350(12) 0.0382(12) 0.0101(10) 0.0174(10) 0.0119(10)
C45 0.0576(17) 0.074(2) 0.0614(18) 0.0443(16) 0.0392(15) 0.0325(15)
C46 0.0501(15) 0.0628(18) 0.0606(17) 0.0380(15) 0.0314(14) 0.0276(14)
C47 0.091(2) 0.0622(19) 0.0419(16) 0.0053(14) 0.0090(16) -0.0349(18)
C48 0.0377(12) 0.0339(12) 0.0265(11) 0.0037(9) 0.0094(9) 0.0058(9)
C49 0.0407(14) 0.078(2) 0.0316(13) 0.0001(13) 0.0118(11) -0.0203(13)
C50 0.0526(16) 0.076(2) 0.0373(14) 0.0045(13) 0.0184(12) -0.0241(15)
Co1 0.0258(2) 0.0411(2) 0.0334(2) 0.000 0.01239(18) 0.000
Co2 0.02691(19) 0.01433(17) 0.02109(18) 0.00212(14) 0.00742(15) 0.00694(14)
Co3 0.02569(14) 0.02221(14) 0.02173(13) 0.00230(10) 0.00576(11) 0.00773(11)
N1 0.0335(10) 0.0528(13) 0.0430(12) -0.0122(10) 0.0137(9) 0.0035(9)
N2 0.0317(10) 0.0499(12) 0.0387(11) -0.0094(9) 0.0133(9) 0.0065(9)
N3 0.0345(10) 0.0414(11) 0.0323(10) 0.0092(8) 0.0166(8) 0.0128(8)
N4 0.0353(10) 0.0323(10) 0.0376(10) 0.0121(8) 0.0171(9) 0.0118(8)
N5 0.0325(10) 0.0444(11) 0.0225(9) 0.0027(8) 0.0075(8) 0.0033(8)
N6 0.0297(9) 0.0410(11) 0.0265(9) 0.0052(8) 0.0079(8) 0.0075(8)
O1 0.0374(10) 0.0924(17) 0.0952(17) -0.0250(13) 0.0356(11) -0.0084(10)
O2 0.0354(9) 0.0562(11) 0.0417(10) 0.0035(9) 0.0127(8) -0.0097(8)
O3 0.0364(8) 0.0297(8) 0.0327(8) -0.0051(6) 0.0180(7) -0.0022(6)
O4 0.0298(8) 0.0529(10) 0.0327(8) -0.0037(7) 0.0098(7) 0.0144(7)
O5 0.0469(9) 0.0185(7) 0.0351(8) 0.0039(6) 0.0155(7) 0.0138(6)
O6 0.0444(9) 0.0209(7) 0.0302(8) -0.0012(6) 0.0124(7) 0.0056(6)
O7 0.0477(9) 0.0283(8) 0.0308(8) 0.0050(6) 0.0048(7) 0.0036(7)
O8 0.0298(7) 0.0154(7) 0.0329(8) 0.0025(6) 0.0069(6) 0.0036(6)
Br2A 0.124(5) 0.052(2) 0.060(3) 0.0006(18) 0.070(4) 0.019(3)

loop_
_atom_type_symbol
_atom_type_description
_atom_type_scat_dispersion_real
_atom_type_scat_dispersion_imag
_atom_type_scat_source
C C 0.0033 0.0016 'International Tables Vol C Tables 4.2.6.8 and 6.1.1.4'
H H 0.0000 0.0000 'International Tables Vol C Tables 4.2.6.8 and 6.1.1.4'
Br Br -0.2901 2.4595 'International Tables Vol C Tables 4.2.6.8 and 6.1.1.4'
Co Co 0.3494 0.9721 'International Tables Vol C Tables 4.2.6.8 and 6.1.1.4'
N N 0.0061 0.0033 'International Tables Vol C Tables 4.2.6.8 and 6.1.1.4'
O O 0.0106 0.0060 'International Tables Vol C Tables 4.2.6.8 and 6.1.1.4'

loop_
_geom_angle_atom_site_label_1
_geom_angle_atom_site_label_2
_geom_angle_atom_site_label_3
_geom_angle
_geom_angle_site_symmetry_1
_geom_angle_site_symmetry_3
O1 C1 O2 121.6(2) . .
O1 C1 C2 119.9(3) . .
O2 C1 C2 118.3(2) . .
C7 C2 C3 120.0(2) . .
C7 C2 C1 120.5(2) . .
C3 C2 C1 119.5(2) . .
C4 C3 C2 120.4(2) . .
C4 C3 H3 119.8 . .
C2 C3 H3 119.8 . .
C3 C4 C5 119.4(2) . .
C3 C4 C8 119.6(2) . .
C5 C4 C8 121.0(2) . .
C6 C5 C4 119.3(2) . .
C6 C5 H5 120.3 . .
C4 C5 H5 120.3 . .
C7 C6 C5 121.6(2) . .
C7 C6 Br1B 119.7(2) . .
C5 C6 Br1B 118.6(2) . .
C7 C6 Br1A 119.1(2) . .
C5 C6 Br1A 117.4(3) . .
C6 C7 C2 119.1(2) . .
C6 C7 H7 120.4 . .
C2 C7 H7 120.4 . .
O3 C8 O4 126.3(2) . .
O3 C8 C4 117.08(18) . .
O4 C8 C4 116.59(19) . .
O5 C9 O6 126.67(18) . .
O5 C9 C10 114.27(18) . .
O6 C9 C10 119.05(17) . .
C15 C10 C11 119.80(18) . .
C15 C10 C9 118.19(18) . .
C11 C10 C9 121.97(19) . .
C10 C11 C12 119.5(2) . .
C10 C11 H11 120.3 . .
C12 C11 H11 120.3 . .
C13 C12 C11 120.44(18) . .
C13 C12 C16 118.20(18) . .
C11 C12 C16 121.33(19) . .
C14 C13 C12 119.02(19) . .
C14 C13 H13 120.5 . .
C12 C13 H13 120.5 . .
C13 C14 C15 121.2(2) . .
C13 C14 Br2A 118.6(3) . .
C15 C14 Br2A 119.9(3) . .
C13 C14 Br2 119.52(18) . .
C15 C14 Br2 119.17(19) . .
C14 C15 C10 119.97(19) . .
C14 C15 H15 120.0 . .
C10 C15 H15 120.0 . .
O7 C16 O8 120.36(19) . .
O7 C16 C12 121.64(19) . .
O8 C16 C12 117.97(18) . .
C38 C33 C34 120.7(2) . .
C38 C33 N2 118.9(2) . .
C34 C33 N2 120.4(2) . .
C35 C34 C33 118.8(2) . .
C35 C34 H34 120.6 . .
C33 C34 H34 120.6 . .
C36 C35 C34 121.3(2) . .
C36 C35 N3 118.9(2) . .
C34 C35 N3 119.8(2) . .
C37 C36 C35 118.5(2) . .
C37 C36 H36 120.8 . .
C35 C36 H36 120.8 . .
C36 C37 C38 121.7(2) . .
C36 C37 N5 118.8(2) . .
C38 C37 N5 119.4(2) . .
C37 C38 C33 118.9(2) . .
C37 C38 H38 120.5 . .
C33 C38 H38 120.5 . .
C40 C39 H39A 109.5 . .
C40 C39 H39B 109.5 . .
H39A C39 H39B 109.5 . .
C40 C39 H39C 109.5 . .
H39A C39 H39C 109.5 . .
H39B C39 H39C 109.5 . .
N1 C40 N2 110.1(2) . .
N1 C40 C39 124.3(2) . .
N2 C40 C39 125.5(2) . .
C42 C41 N1 109.7(2) . .
C42 C41 H41 125.1 . .
N1 C41 H41 125.1 . .
C41 C42 N2 106.5(2) . .
C41 C42 H42 126.7 . .
N2 C42 H42 126.7 . .
C44 C43 H43A 109.5 . .
C44 C43 H43B 109.5 . .
H43A C43 H43B 109.5 . .
C44 C43 H43C 109.5 . .
H43A C43 H43C 109.5 . .
H43B C43 H43C 109.5 . .
N4 C44 N3 110.0(2) . .
N4 C44 C43 127.9(2) . .
N3 C44 C43 121.9(2) . .
C46 C45 N3 105.5(2) . .
C46 C45 H45 127.2 . .
N3 C45 H45 127.2 . .
C45 C46 N4 110.7(2) . .
C45 C46 H46 124.6 . .
N4 C46 H46 124.6 . .
C48 C47 H47A 109.5 . .
C48 C47 H47B 109.5 . .
H47A C47 H47B 109.5 . .
C48 C47 H47C 109.5 . .
H47A C47 H47C 109.5 . .
H47B C47 H47C 109.5 . .
N6 C48 N5 110.2(2) . .
N6 C48 C47 125.9(2) . .
N5 C48 C47 123.9(2) . .
C50 C49 N6 109.8(2) . .
C50 C49 H49 125.1 . .
N6 C49 H49 125.1 . .
C49 C50 N5 105.6(2) . .
C49 C50 H50 127.2 . .
N5 C50 H50 127.2 . .
O2 Co1 O2 137.73(11) . 2
O2 Co1 N1 116.64(8) . .
O2 Co1 N1 92.87(8) 2 .
O2 Co1 N1 92.87(8) . 2
O2 Co1 N1 116.64(8) 2 2
N1 Co1 N1 92.57(13) . 2
O2 Co1 O1 58.57(8) . .
O2 Co1 O1 91.75(8) 2 .
N1 Co1 O1 175.10(7) . .
N1 Co1 O1 86.81(10) 2 .
O2 Co1 O1 91.75(8) . 2
O2 Co1 O1 58.57(8) 2 2
N1 Co1 O1 86.81(10) . 2
N1 Co1 O1 175.10(7) 2 2
O1 Co1 O1 94.21(13) . 2
O2 Co1 C1 117.53(9) . 2
O2 Co1 C1 29.70(8) 2 2
N1 Co1 C1 87.10(9) . 2
N1 Co1 C1 146.04(9) 2 2
O1 Co1 C1 96.13(9) . 2
O1 Co1 C1 29.10(8) 2 2
O5 Co2 O5 180.0 . 7
O5 Co2 O3 95.37(6) . 7
O5 Co2 O3 84.63(6) 7 7
O5 Co2 O3 84.63(6) . .
O5 Co2 O3 95.37(6) 7 .
O3 Co2 O3 180.0 7 .
O5 Co2 O8 91.53(6) . 7_565
O5 Co2 O8 88.47(6) 7 7_565
O3 Co2 O8 89.98(7) 7 7_565
O3 Co2 O8 90.02(7) . 7_565
O5 Co2 O8 88.47(6) . 1_545
O5 Co2 O8 91.53(6) 7 1_545
O3 Co2 O8 90.02(7) 7 1_545
O3 Co2 O8 89.98(7) . 1_545
O8 Co2 O8 180.00(7) 7_565 1_545
N6 Co3 O4 83.92(7) 3 .
N6 Co3 O6 91.06(7) 3 7
O4 Co3 O6 101.75(7) . 7
N6 Co3 O8 162.27(7) 3 7_565
O4 Co3 O8 86.40(7) . 7_565
O6 Co3 O8 105.46(6) 7 7_565
N6 Co3 N4 97.50(8) 3 7_545
O4 Co3 N4 170.29(7) . 7_545
O6 Co3 N4 87.85(7) 7 7_545
O8 Co3 N4 89.64(7) 7_565 7_545
C40 N1 C41 106.1(2) . .
C40 N1 Co1 130.99(17) . .
C41 N1 Co1 122.47(17) . .
C40 N2 C42 107.6(2) . .
C40 N2 C33 128.0(2) . .
C42 N2 C33 124.3(2) . .
C44 N3 C45 107.82(19) . .
C44 N3 C35 124.72(19) . .
C45 N3 C35 127.5(2) . .
C44 N4 C46 105.8(2) . .
C44 N4 Co3 128.45(16) . 7_545
C46 N4 Co3 125.38(15) . 7_545
C48 N5 C50 108.03(19) . .
C48 N5 C37 126.1(2) . .
C50 N5 C37 125.7(2) . .
C48 N6 C49 106.41(19) . .
C48 N6 Co3 131.63(17) . 3_444
C49 N6 Co3 121.87(15) . 3_444
C1 O1 Co1 81.03(17) . .
C1 O2 Co1 97.87(16) . .
C8 O3 Co2 130.49(14) . .
C8 O4 Co3 123.92(14) . .
C9 O5 Co2 137.55(14) . .
C9 O6 Co3 120.57(13) . 7
C16 O8 Co3 99.48(13) . 7_565
C16 O8 Co2 140.28(12) . 1_565
Co3 O8 Co2 107.89(7) 7_565 1_565

loop_
_geom_bond_atom_site_label_1
_geom_bond_atom_site_label_2
_geom_bond_distance
_geom_bond_site_symmetry_2
Br1A C6 1.909(5) .
Br1B C6 1.902(3) .
Br2 C14 1.918(3) .
C1 O1 1.240(3) .
C1 O2 1.260(3) .
C1 C2 1.495(3) .
C2 C7 1.378(4) .
C2 C3 1.388(3) .
C3 C4 1.383(3) .
C3 H3 0.9300 .
C4 C5 1.386(3) .
C4 C8 1.504(3) .
C5 C6 1.378(4) .
C5 H5 0.9300 .
C6 C7 1.374(4) .
C7 H7 0.9300 .
C8 O3 1.241(3) .
C8 O4 1.252(3) .
C9 O5 1.243(2) .
C9 O6 1.248(3) .
C9 C10 1.510(3) .
C10 C15 1.382(3) .
C10 C11 1.389(3) .
C11 C12 1.394(3) .
C11 H11 0.9300 .
C12 C13 1.388(3) .
C12 C16 1.490(3) .
C13 C14 1.375(3) .
C13 H13 0.9300 .
C14 C15 1.379(3) .
C14 Br2A 1.831(9) .
C15 H15 0.9300 .
C16 O7 1.240(3) .
C16 O8 1.278(2) .
C33 C38 1.381(3) .
C33 C34 1.382(3) .
C33 N2 1.428(3) .
C34 C35 1.379(3) .
C34 H34 0.9300 .
C35 C36 1.379(3) .
C35 N3 1.425(3) .
C36 C37 1.372(3) .
C36 H36 0.9300 .
C37 C38 1.374(3) .
C37 N5 1.431(3) .
C38 H38 0.9300 .
C39 C40 1.487(4) .
C39 H39A 0.9600 .
C39 H39B 0.9600 .
C39 H39C 0.9600 .
C40 N1 1.321(3) .
C40 N2 1.350(3) .
C41 C42 1.333(4) .
C41 N1 1.381(3) .
C41 H41 0.9300 .
C42 N2 1.372(3) .
C42 H42 0.9300 .
C43 C44 1.485(3) .
C43 H43A 0.9600 .
C43 H43B 0.9600 .
C43 H43C 0.9600 .
C44 N4 1.314(3) .
C44 N3 1.354(3) .
C45 C46 1.337(4) .
C45 N3 1.364(3) .
C45 H45 0.9300 .
C46 N4 1.365(3) .
C46 H46 0.9300 .
C47 C48 1.483(4) .
C47 H47A 0.9600 .
C47 H47B 0.9600 .
C47 H47C 0.9600 .
C48 N6 1.311(3) .
C48 N5 1.349(3) .
C49 C50 1.345(4) .
C49 N6 1.380(3) .
C49 H49 0.9300 .
C50 N5 1.377(3) .
C50 H50 0.9300 .
Co1 O2 2.0154(18) .
Co1 O2 2.0155(18) 2
Co1 N1 2.058(2) .
Co1 N1 2.058(2) 2
Co1 O1 2.394(2) .
Co1 O1 2.394(2) 2
Co1 C1 2.519(3) 2
Co2 O5 2.0037(16) .
Co2 O5 2.0038(16) 7
Co2 O3 2.0635(16) 7
Co2 O3 2.0636(16) .
Co2 O8 2.1749(17) 7_565
Co2 O8 2.1749(17) 1_545
Co3 N6 2.072(2) 3
Co3 O4 2.0788(17) .
Co3 O6 2.0868(17) 7
Co3 O8 2.0880(16) 7_565
Co3 N4 2.125(2) 7_545
N4 Co3 2.125(2) 7_545
N6 Co3 2.072(2) 3_444
O6 Co3 2.0867(17) 7
O8 Co3 2.0878(16) 7_565
O8 Co2 2.1749(17) 1_565

loop_
_geom_torsion_atom_site_label_1
_geom_torsion_atom_site_label_2
_geom_torsion_atom_site_label_3
_geom_torsion_atom_site_label_4
_geom_torsion
_geom_torsion_site_symmetry_4
O1 C1 C2 C7 -10.9(4) .
O2 C1 C2 C7 173.6(3) .
O1 C1 C2 C3 166.1(3) .
O2 C1 C2 C3 -9.4(4) .
C7 C2 C3 C4 3.1(4) .
C1 C2 C3 C4 -173.9(2) .
C2 C3 C4 C5 -3.8(4) .
C2 C3 C4 C8 177.0(2) .
C3 C4 C5 C6 1.4(4) .
C8 C4 C5 C6 -179.4(2) .
C4 C5 C6 C7 1.7(5) .
C4 C5 C6 Br1B -176.5(2) .
C4 C5 C6 Br1A 166.4(7) .
C5 C6 C7 C2 -2.4(5) .
Br1B C6 C7 C2 175.8(2) .
Br1A C6 C7 C2 -166.8(7) .
C3 C2 C7 C6 0.0(4) .
C1 C2 C7 C6 177.0(3) .
C3 C4 C8 O3 16.8(3) .
C5 C4 C8 O3 -162.4(2) .
C3 C4 C8 O4 -162.9(2) .
C5 C4 C8 O4 17.9(3) .
O5 C9 C10 C15 -13.2(3) .
O6 C9 C10 C15 166.3(2) .
O5 C9 C10 C11 164.49(19) .
O6 C9 C10 C11 -16.0(3) .
C15 C10 C11 C12 2.8(3) .
C9 C10 C11 C12 -174.82(19) .
C10 C11 C12 C13 -2.5(3) .
C10 C11 C12 C16 175.39(19) .
C11 C12 C13 C14 0.2(3) .
C16 C12 C13 C14 -177.7(2) .
C12 C13 C14 C15 1.7(3) .
C12 C13 C14 Br2A -172.4(9) .
C12 C13 C14 Br2 178.1(2) .
C13 C14 C15 C10 -1.4(4) .
Br2A C14 C15 C10 172.7(9) .
Br2 C14 C15 C10 -177.7(2) .
C11 C10 C15 C14 -0.9(3) .
C9 C10 C15 C14 176.8(2) .
C13 C12 C16 O7 -150.3(2) .
C11 C12 C16 O7 31.8(3) .
C13 C12 C16 O8 27.5(3) .
C11 C12 C16 O8 -150.4(2) .
C38 C33 C34 C35 1.7(4) .
N2 C33 C34 C35 -179.6(2) .
C33 C34 C35 C36 -3.5(4) .
C33 C34 C35 N3 174.5(2) .
C34 C35 C36 C37 2.7(4) .
N3 C35 C36 C37 -175.4(2) .
C35 C36 C37 C38 0.1(4) .
C35 C36 C37 N5 177.8(2) .
C36 C37 C38 C33 -1.8(4) .
N5 C37 C38 C33 -179.5(2) .
C34 C33 C38 C37 0.9(4) .
N2 C33 C38 C37 -177.8(2) .
N1 C41 C42 N2 0.8(4) .
N3 C45 C46 N4 0.4(4) .
N6 C49 C50 N5 1.6(3) .
N2 C40 N1 C41 0.1(3) .
C39 C40 N1 C41 -179.8(3) .
N2 C40 N1 Co1 172.08(18) .
C39 C40 N1 Co1 -7.8(4) .
C42 C41 N1 C40 -0.6(4) .
C42 C41 N1 Co1 -173.4(2) .
N1 C40 N2 C42 0.4(3) .
C39 C40 N2 C42 -179.7(3) .
N1 C40 N2 C33 176.6(2) .
C39 C40 N2 C33 -3.5(4) .
C41 C42 N2 C40 -0.8(3) .
C41 C42 N2 C33 -177.1(3) .
C38 C33 N2 C40 -129.1(3) .
C34 C33 N2 C40 52.2(4) .
C38 C33 N2 C42 46.5(4) .
C34 C33 N2 C42 -132.2(3) .
N4 C44 N3 C45 2.9(3) .
C43 C44 N3 C45 -173.8(3) .
N4 C44 N3 C35 -177.9(2) .
C43 C44 N3 C35 5.4(4) .
C46 C45 N3 C44 -1.9(3) .
C46 C45 N3 C35 178.9(3) .
C36 C35 N3 C44 68.5(3) .
C34 C35 N3 C44 -109.6(3) .
C36 C35 N3 C45 -112.5(3) .
C34 C35 N3 C45 69.4(4) .
N3 C44 N4 C46 -2.6(3) .
C43 C44 N4 C46 173.9(3) .
N3 C44 N4 Co3 -175.62(15) 7_545
C43 C44 N4 Co3 0.9(4) 7_545
C45 C46 N4 C44 1.4(4) .
C45 C46 N4 Co3 174.7(2) 7_545
N6 C48 N5 C50 0.4(3) .
C47 C48 N5 C50 -177.7(3) .
N6 C48 N5 C37 177.2(2) .
C47 C48 N5 C37 -0.9(4) .
C49 C50 N5 C48 -1.2(3) .
C49 C50 N5 C37 -178.0(2) .
C36 C37 N5 C48 -101.1(3) .
C38 C37 N5 C48 76.7(3) .
C36 C37 N5 C50 75.2(3) .
C38 C37 N5 C50 -107.1(3) .
N5 C48 N6 C49 0.6(3) .
C47 C48 N6 C49 178.6(3) .
N5 C48 N6 Co3 -176.05(15) 3_444
C47 C48 N6 Co3 2.0(4) 3_444
C50 C49 N6 C48 -1.4(3) .
C50 C49 N6 Co3 175.7(2) 3_444
O2 C1 O1 Co1 8.9(3) .
C2 C1 O1 Co1 -166.4(2) .
O1 C1 O2 Co1 -10.6(3) .
C2 C1 O2 Co1 164.8(2) .
O4 C8 O3 Co2 -48.8(3) .
C4 C8 O3 Co2 131.51(17) .
O3 C8 O4 Co3 1.6(3) .
C4 C8 O4 Co3 -178.71(14) .
O6 C9 O5 Co2 15.4(4) .
C10 C9 O5 Co2 -165.20(15) .
O5 C9 O6 Co3 29.8(3) 7
C10 C9 O6 Co3 -149.61(15) 7
O7 C16 O8 Co3 -2.4(2) 7_565
C12 C16 O8 Co3 179.78(16) 7_565
O7 C16 O8 Co2 -135.94(19) 1_565
C12 C16 O8 Co2 46.3(3) 1_565
